data_1559641
loop_
_publ_author_name
'Wu, Lin'
'Wang, Kai'
'Wang, Cheng'
'Fan, Xiao-Chun'
'Shi, Yi-Zhong'
'Zhang, Xiang'
'Zhang, Shao-Li'
'Ye, Jun'
'Zheng, Cai-Jun'
'Li, Yan-Qing'
'Yu, Jia'
'Ou, Xue-Mei'
'Zhang, Xiao-Hong'

_publ_section_title
;
 Using fluorene to lock electronically active moieties in thermally
 activated delayed fluorescence emitters for high-performance non-doped
 organic light-emitting diodes with suppressed roll-off.
;
_journal_issue 4
_journal_name_full 'Chemical science'
_journal_page_first 1495
_journal_page_last 1502
_journal_paper_doi 10.1039/d0sc05631f
_journal_volume 12
_journal_year 2020
_chemical_formula_moiety 'C51 H33 N O'
_chemical_formula_sum 'C51 H33 N O'
_chemical_formula_weight 675.78
_space_group_crystal_system triclinic
_space_group_IT_number 2
_space_group_name_Hall '-P 1'
_space_group_name_H-M_alt 'P -1'
_atom_sites_solution_hydrogens geom
_atom_sites_solution_primary dual
_audit_creation_date 2020-09-17
_audit_creation_method
;
Olex2 1.2
(compiled 2018.05.29 svn.r3508 for OlexSys, GUI svn.r5506)
;
_audit_update_record
;
2020-09-18 deposited with the CCDC.	2020-11-26 downloaded from the CCDC.
;
_cell_angle_alpha 118.0190(10)
_cell_angle_beta 90.255(2)
_cell_angle_gamma 105.741(2)
_cell_formula_units_Z 2
_cell_length_a 12.0934(6)
_cell_length_b 13.1272(7)
_cell_length_c 13.4509(7)
_cell_measurement_reflns_used 9968
_cell_measurement_temperature 298
_cell_measurement_theta_max 27.54
_cell_measurement_theta_min 2.28
_cell_volume 1792.40(16)
_computing_molecular_graphics 'Olex2 (Dolomanov et al., 2009)'
_computing_publication_material 'Olex2 (Dolomanov et al., 2009)'
_computing_structure_refinement 'ShelXL (Sheldrick, 2015)'
_computing_structure_solution 'ShelXT (Sheldrick, 2015)'
_diffrn_ambient_temperature 298
_diffrn_detector 'Bruker PHOTON 100 area detector'
_diffrn_detector_area_resol_mean 7.9
_diffrn_detector_type 'CMOS area detector'
_diffrn_measured_fraction_theta_full 0.998
_diffrn_measured_fraction_theta_max 0.997
_diffrn_measurement_device 'three-circle diffractometer'
_diffrn_measurement_device_type 'Bruker D8 VENTURE'
_diffrn_measurement_method '\w and \f scans'
_diffrn_radiation_monochromator 'mirror optics'
_diffrn_radiation_probe x-ray
_diffrn_radiation_type MoK\a
_diffrn_radiation_wavelength 0.71073
_diffrn_reflns_av_R_equivalents 0.0499
_diffrn_reflns_av_unetI/netI 0.0243
_diffrn_reflns_Laue_measured_fraction_full 0.998
_diffrn_reflns_Laue_measured_fraction_max 0.997
_diffrn_reflns_limit_h_max 15
_diffrn_reflns_limit_h_min -15
_diffrn_reflns_limit_k_max 17
_diffrn_reflns_limit_k_min -17
_diffrn_reflns_limit_l_max 17
_diffrn_reflns_limit_l_min -17
_diffrn_reflns_number 103247
_diffrn_reflns_point_group_measured_fraction_full 0.998
_diffrn_reflns_point_group_measured_fraction_max 0.997
_diffrn_reflns_theta_full 25.242
_diffrn_reflns_theta_max 27.562
_diffrn_reflns_theta_min 2.280
_diffrn_source 'microfocus sealed X-ray tube'
_diffrn_source_type 'Incoatec I\ms'
_diffrn_standards_number 0
_exptl_absorpt_coefficient_mu 0.074
_exptl_absorpt_correction_T_max 0.7456
_exptl_absorpt_correction_T_min 0.7099
_exptl_absorpt_correction_type multi-scan
_exptl_absorpt_process_details
'SADABS-2014/5 (Bruker,2014/5) was used for absorption correction. wR2(int) was 0.1181 before and 0.0570 after correction. The Ratio of minimum to maximum transmission is 0.9521. The \l/2 correction factor is Not present.'
_exptl_crystal_colour 'yellowish green'
_exptl_crystal_colour_modifier yellowish
_exptl_crystal_colour_primary green
_exptl_crystal_density_diffrn 1.252
_exptl_crystal_description block
_exptl_crystal_F_000 708
_exptl_crystal_size_max 0.3
_exptl_crystal_size_mid 0.2
_exptl_crystal_size_min 0.15
_refine_diff_density_max 0.373
_refine_diff_density_min -0.261
_refine_diff_density_rms 0.054
_refine_ls_extinction_method none
_refine_ls_goodness_of_fit_ref 1.027
_refine_ls_hydrogen_treatment constr
_refine_ls_matrix_type full
_refine_ls_number_parameters 478
_refine_ls_number_reflns 8277
_refine_ls_number_restraints 0
_refine_ls_restrained_S_all 1.027
_refine_ls_R_factor_all 0.0649
_refine_ls_R_factor_gt 0.0454
_refine_ls_shift/su_max 0.000
_refine_ls_shift/su_mean 0.000
_refine_ls_structure_factor_coef Fsqd
_refine_ls_weighting_details 'w=1/[\s^2^(Fo^2^)+(0.0609P)^2^+0.5544P] where P=(Fo^2^+2Fc^2^)/3'
_refine_ls_weighting_scheme calc
_refine_ls_wR_factor_gt 0.1109
_refine_ls_wR_factor_ref 0.1225
_reflns_Friedel_coverage 0.000
_reflns_number_gt 6382
_reflns_number_total 8277
_reflns_threshold_expression 'I > 2\s(I)'
_cod_data_source_file d0sc05631f2.cif
_cod_data_source_block b200707a_0m_a
_cod_depositor_comments
;Adding full bibliography for 1559640--1559641.cif.

 Adding full bibliography for 1559640--1559641.cif.
;
_cod_original_cell_volume 1792.39(16)
_cod_database_code 1559641
_shelx_shelxl_version_number 2018/3
_shelx_space_group_comment
;
The symmetry employed for this shelxl refinement is uniquely defined
by the following loop, which should always be used as a source of
symmetry information in preference to the above space-group names.
They are only intended as comments.
;
_shelx_estimated_absorpt_t_max 0.989
_shelx_estimated_absorpt_t_min 0.978
_olex2_refinement_description
;
1. Fixed Uiso
 At 1.2 times of:
  All C(H) groups
2.a Aromatic/amide H refined with riding coordinates:
 C4(H4), C14(H14), C31(H31), C30(H30), C32(H32), C39(H39), C16(H16), C11(H11),
 C36(H36), C51(H51), C27(H27), C44(H44), C29(H29), C22(H22), C48(H48), C38(H38),
  C47(H47), C13(H13), C12(H12), C28(H28), C17(H17), C26(H26), C20(H20),
 C49(H49), C50(H50), C37(H37), C46(H46), C45(H45), C18(H18), C23(H23), C25(H25),
  C24(H24), C19(H19)
;
_olex2_submission_special_instructions 'No special instructions were received'

loop_
_space_group_symop_operation_xyz
'x, y, z'
'-x, -y, -z'

loop_
_atom_site_label
_atom_site_type_symbol
_atom_site_fract_x
_atom_site_fract_y
_atom_site_fract_z
_atom_site_U_iso_or_equiv
_atom_site_adp_type
_atom_site_occupancy
_atom_site_site_symmetry_order
_atom_site_calc_flag
_atom_site_refinement_flags_posn
_atom_site_refinement_flags_adp
_atom_site_refinement_flags_occupancy
_atom_site_disorder_assembly
_atom_site_disorder_group
O1 O 0.48165(9) 0.45611(10) 0.66927(8) 0.0437(3) Uani 1 1 d . . . . .
N1 N 0.81483(9) 0.38584(10) 0.29265(9) 0.0246(2) Uani 1 1 d . . . . .
C33 C 0.44101(10) 0.15852(11) 0.34162(10) 0.0218(3) Uani 1 1 d . . . . .
C2 C 0.55187(11) 0.37658(11) 0.49440(10) 0.0231(3) Uani 1 1 d . . . . .
C8 C 0.98878(11) 0.36782(11) 0.14652(11) 0.0247(3) Uani 1 1 d . . . . .
C34 C 0.34722(11) 0.16532(11) 0.41794(11) 0.0237(3) Uani 1 1 d . . . . .
C3 C 0.54080(10) 0.27636(11) 0.38728(10) 0.0214(2) Uani 1 1 d . . . . .
C35 C 0.35995(11) 0.26547(12) 0.52534(11) 0.0261(3) Uani 1 1 d . . . . .
C15 C 1.06470(11) 0.50311(12) 0.21114(11) 0.0263(3) Uani 1 1 d . . . . .
C9 C 0.98340(11) 0.31943(11) 0.23071(11) 0.0245(3) Uani 1 1 d . . . . .
C4 C 0.62848(11) 0.28191(11) 0.32137(10) 0.0243(3) Uani 1 1 d . . . . .
H4 H 0.622910 0.215569 0.250118 0.029 Uiso 1 1 calc R . . . .
C6 C 0.78786(11) 0.38121(11) 0.18821(11) 0.0246(3) Uani 1 1 d . . . . .
C7 C 0.86584(11) 0.36115(11) 0.10998(11) 0.0256(3) Uani 1 1 d . . . . .
C40 C 0.38935(11) 0.11430(11) 0.21868(10) 0.0241(3) Uani 1 1 d . . . . .
C5 C 0.72355(11) 0.38488(11) 0.36072(11) 0.0239(3) Uani 1 1 d . . . . .
C43 C 0.49144(11) 0.05659(11) 0.32397(11) 0.0239(3) Uani 1 1 d . . . . .
C10 C 0.90025(11) 0.33562(11) 0.30415(11) 0.0245(3) Uani 1 1 d . . . . .
C14 C 1.06427(12) 0.26634(12) 0.24217(12) 0.0296(3) Uani 1 1 d . . . . .
H14 H 1.118668 0.253260 0.192568 0.035 Uiso 1 1 calc R . . . .
C31 C 0.73376(11) 0.48574(12) 0.46616(11) 0.0271(3) Uani 1 1 d . . . . .
H31 H 0.797202 0.555400 0.491626 0.033 Uiso 1 1 calc R . . . .
C1 C 0.46550(12) 0.37343(12) 0.57125(11) 0.0274(3) Uani 1 1 d . . . . .
C21 C 1.03733(12) 0.29168(12) 0.04030(11) 0.0288(3) Uani 1 1 d . . . . .
C42 C 0.47222(11) -0.03040(11) 0.20888(11) 0.0268(3) Uani 1 1 d . . . . .
C41 C 0.40673(11) 0.00388(12) 0.14401(11) 0.0267(3) Uani 1 1 d . . . . .
C30 C 0.68508(12) 0.40074(12) 0.16425(12) 0.0293(3) Uani 1 1 d . . . . .
H30 H 0.634752 0.417857 0.217746 0.035 Uiso 1 1 calc R . . . .
C32 C 0.64796(11) 0.48068(12) 0.53246(11) 0.0271(3) Uani 1 1 d . . . . .
H32 H 0.654112 0.547501 0.603526 0.033 Uiso 1 1 calc R . . . .
C39 C 0.24628(12) 0.06611(12) 0.38043(12) 0.0296(3) Uani 1 1 d . . . . .
H39 H 0.236909 -0.001706 0.309292 0.036 Uiso 1 1 calc R . . . .
C16 C 1.02518(12) 0.59590(12) 0.21869(12) 0.0320(3) Uani 1 1 d . . . . .
H16 H 0.950273 0.577298 0.184230 0.038 Uiso 1 1 calc R . . . .
C11 C 0.90261(12) 0.30170(13) 0.38830(12) 0.0325(3) Uani 1 1 d . . . . .
H11 H 0.848051 0.313411 0.437785 0.039 Uiso 1 1 calc R . . . .
C36 C 0.27192(13) 0.26587(14) 0.59319(12) 0.0331(3) Uani 1 1 d . . . . .
H36 H 0.280668 0.332953 0.664717 0.040 Uiso 1 1 calc R . . . .
C51 C 0.33441(12) 0.17024(13) 0.17901(12) 0.0321(3) Uani 1 1 d . . . . .
H51 H 0.324595 0.244594 0.228852 0.038 Uiso 1 1 calc R . . . .
C27 C 0.83403(12) 0.35052(13) 0.00524(12) 0.0324(3) Uani 1 1 d . . . . .
H27 H 0.883413 0.332605 -0.049102 0.039 Uiso 1 1 calc R . . . .
C44 C 0.55370(12) 0.04855(13) 0.40491(12) 0.0317(3) Uani 1 1 d . . . . .
H44 H 0.566350 0.107050 0.481433 0.038 Uiso 1 1 calc R . . . .
C29 C 0.65837(13) 0.39457(13) 0.06106(13) 0.0351(3) Uani 1 1 d . . . . .
H29 H 0.591129 0.409853 0.046379 0.042 Uiso 1 1 calc R . . . .
C22 C 1.12599(13) 0.34179(14) -0.00335(13) 0.0369(3) Uani 1 1 d . . . . .
H22 H 1.161214 0.425405 0.033967 0.044 Uiso 1 1 calc R . . . .
C48 C 0.36521(13) -0.05321(13) 0.02805(12) 0.0356(3) Uani 1 1 d . . . . .
H48 H 0.375210 -0.127391 -0.022012 0.043 Uiso 1 1 calc R . . . .
C38 C 0.16030(12) 0.06782(14) 0.44802(13) 0.0352(3) Uani 1 1 d . . . . .
H38 H 0.093377 0.001441 0.421918 0.042 Uiso 1 1 calc R . . . .
C47 C 0.51797(13) -0.12649(13) 0.17442(13) 0.0374(3) Uani 1 1 d . . . . .
H47 H 0.507206 -0.184271 0.097817 0.045 Uiso 1 1 calc R . . . .
C13 C 1.06630(12) 0.23241(12) 0.32501(13) 0.0335(3) Uani 1 1 d . . . . .
H13 H 1.121535 0.197497 0.331224 0.040 Uiso 1 1 calc R . . . .
C12 C 0.98524(13) 0.25105(13) 0.39836(13) 0.0354(3) Uani 1 1 d . . . . .
H12 H 0.986360 0.229338 0.454881 0.043 Uiso 1 1 calc R . . . .
C28 C 0.73069(13) 0.36592(14) -0.02023(13) 0.0373(3) Uani 1 1 d . . . . .
H28 H 0.710322 0.357052 -0.091261 0.045 Uiso 1 1 calc R . . . .
C17 C 1.09541(14) 0.71627(13) 0.27682(13) 0.0392(3) Uani 1 1 d . . . . .
H17 H 1.066957 0.777035 0.280983 0.047 Uiso 1 1 calc R . . . .
C26 C 0.98608(14) 0.16620(14) -0.01897(13) 0.0419(4) Uani 1 1 d . . . . .
H26 H 0.925438 0.130337 0.007887 0.050 Uiso 1 1 calc R . . . .
C20 C 1.17735(14) 0.53512(14) 0.26389(14) 0.0428(4) Uani 1 1 d . . . . .
H20 H 1.206097 0.474859 0.260578 0.051 Uiso 1 1 calc R . . . .
C49 C 0.30891(13) 0.00241(15) -0.01118(12) 0.0403(4) Uani 1 1 d . . . . .
H49 H 0.280602 -0.035011 -0.088466 0.048 Uiso 1 1 calc R . . . .
C50 C 0.29379(13) 0.11333(15) 0.06278(13) 0.0396(4) Uani 1 1 d . . . . .
H50 H 0.256359 0.149798 0.034566 0.047 Uiso 1 1 calc R . . . .
C37 C 0.17332(13) 0.16818(14) 0.55474(13) 0.0369(3) Uani 1 1 d . . . . .
H37 H 0.115241 0.169036 0.599954 0.044 Uiso 1 1 calc R . . . .
C46 C 0.57957(14) -0.13457(14) 0.25585(15) 0.0431(4) Uani 1 1 d . . . . .
H46 H 0.609694 -0.198864 0.233546 0.052 Uiso 1 1 calc R . . . .
C45 C 0.59709(14) -0.04903(14) 0.36943(14) 0.0402(4) Uani 1 1 d . . . . .
H45 H 0.638274 -0.056539 0.422890 0.048 Uiso 1 1 calc R . . . .
C18 C 1.20660(16) 0.74607(14) 0.32816(14) 0.0477(4) Uani 1 1 d . . . . .
H18 H 1.253589 0.826537 0.367036 0.057 Uiso 1 1 calc R . . . .
C23 C 1.16323(16) 0.26849(18) -0.10266(15) 0.0498(4) Uani 1 1 d . . . . .
H23 H 1.222789 0.303722 -0.130970 0.060 Uiso 1 1 calc R . . . .
C25 C 1.02380(16) 0.09414(16) -0.11697(14) 0.0515(4) Uani 1 1 d . . . . .
H25 H 0.988759 0.010490 -0.155000 0.062 Uiso 1 1 calc R . . . .
C24 C 1.11300(17) 0.14539(18) -0.15872(14) 0.0527(5) Uani 1 1 d . . . . .
H24 H 1.138754 0.096734 -0.224354 0.063 Uiso 1 1 calc R . . . .
C19 C 1.24740(16) 0.65473(15) 0.32113(17) 0.0564(5) Uani 1 1 d . . . . .
H19 H 1.322620 0.673782 0.355168 0.068 Uiso 1 1 calc R . . . .

loop_
_atom_site_aniso_label
_atom_site_aniso_U_11
_atom_site_aniso_U_22
_atom_site_aniso_U_33
_atom_site_aniso_U_23
_atom_site_aniso_U_13
_atom_site_aniso_U_12
O1 0.0424(6) 0.0448(6) 0.0259(5) 0.0034(5) 0.0134(4) 0.0134(5)
N1 0.0239(5) 0.0277(6) 0.0241(5) 0.0139(5) 0.0066(4) 0.0080(4)
C33 0.0226(6) 0.0212(6) 0.0213(6) 0.0094(5) 0.0044(5) 0.0083(5)
C2 0.0263(6) 0.0239(6) 0.0208(6) 0.0099(5) 0.0047(5) 0.0122(5)
C8 0.0257(6) 0.0225(6) 0.0240(6) 0.0110(5) 0.0060(5) 0.0056(5)
C34 0.0244(6) 0.0281(6) 0.0272(6) 0.0175(5) 0.0074(5) 0.0131(5)
C3 0.0238(6) 0.0217(6) 0.0206(6) 0.0104(5) 0.0039(5) 0.0099(5)
C35 0.0289(7) 0.0298(7) 0.0276(7) 0.0165(6) 0.0102(5) 0.0159(5)
C15 0.0312(7) 0.0247(6) 0.0215(6) 0.0119(5) 0.0058(5) 0.0052(5)
C9 0.0256(6) 0.0193(6) 0.0265(6) 0.0106(5) 0.0047(5) 0.0049(5)
C4 0.0277(6) 0.0220(6) 0.0197(6) 0.0071(5) 0.0055(5) 0.0085(5)
C6 0.0266(6) 0.0204(6) 0.0240(6) 0.0105(5) 0.0023(5) 0.0039(5)
C7 0.0266(6) 0.0222(6) 0.0258(6) 0.0118(5) 0.0040(5) 0.0042(5)
C40 0.0208(6) 0.0265(6) 0.0228(6) 0.0117(5) 0.0042(5) 0.0047(5)
C5 0.0244(6) 0.0260(6) 0.0241(6) 0.0136(5) 0.0058(5) 0.0092(5)
C43 0.0218(6) 0.0219(6) 0.0280(6) 0.0117(5) 0.0066(5) 0.0076(5)
C10 0.0243(6) 0.0209(6) 0.0268(6) 0.0116(5) 0.0034(5) 0.0050(5)
C14 0.0294(7) 0.0237(6) 0.0342(7) 0.0126(6) 0.0078(6) 0.0091(5)
C31 0.0280(7) 0.0220(6) 0.0260(6) 0.0096(5) 0.0013(5) 0.0041(5)
C1 0.0307(7) 0.0301(7) 0.0228(6) 0.0106(6) 0.0080(5) 0.0161(6)
C21 0.0286(7) 0.0298(7) 0.0254(6) 0.0113(6) 0.0059(5) 0.0092(5)
C42 0.0247(6) 0.0221(6) 0.0288(7) 0.0094(5) 0.0051(5) 0.0058(5)
C41 0.0236(6) 0.0252(6) 0.0253(6) 0.0096(5) 0.0041(5) 0.0037(5)
C30 0.0284(7) 0.0270(7) 0.0317(7) 0.0142(6) 0.0045(5) 0.0077(5)
C32 0.0328(7) 0.0219(6) 0.0201(6) 0.0044(5) 0.0023(5) 0.0100(5)
C39 0.0288(7) 0.0291(7) 0.0346(7) 0.0178(6) 0.0065(6) 0.0102(5)
C16 0.0329(7) 0.0272(7) 0.0338(7) 0.0136(6) 0.0070(6) 0.0086(6)
C11 0.0318(7) 0.0380(8) 0.0334(7) 0.0222(6) 0.0083(6) 0.0102(6)
C36 0.0384(8) 0.0378(8) 0.0325(7) 0.0198(6) 0.0171(6) 0.0204(6)
C51 0.0332(7) 0.0364(8) 0.0306(7) 0.0175(6) 0.0065(6) 0.0146(6)
C27 0.0335(7) 0.0346(7) 0.0276(7) 0.0171(6) 0.0058(6) 0.0046(6)
C44 0.0337(7) 0.0333(7) 0.0316(7) 0.0164(6) 0.0048(6) 0.0145(6)
C29 0.0318(7) 0.0351(8) 0.0404(8) 0.0213(7) -0.0022(6) 0.0082(6)
C22 0.0379(8) 0.0393(8) 0.0375(8) 0.0207(7) 0.0152(6) 0.0140(6)
C48 0.0339(7) 0.0342(8) 0.0262(7) 0.0077(6) 0.0027(6) 0.0056(6)
C38 0.0289(7) 0.0376(8) 0.0485(9) 0.0283(7) 0.0124(6) 0.0105(6)
C47 0.0399(8) 0.0262(7) 0.0370(8) 0.0063(6) 0.0078(6) 0.0141(6)
C13 0.0334(7) 0.0266(7) 0.0430(8) 0.0184(6) 0.0015(6) 0.0105(6)
C12 0.0382(8) 0.0365(8) 0.0391(8) 0.0254(7) 0.0034(6) 0.0097(6)
C28 0.0391(8) 0.0408(8) 0.0322(7) 0.0227(7) -0.0022(6) 0.0041(6)
C17 0.0502(9) 0.0258(7) 0.0379(8) 0.0132(6) 0.0072(7) 0.0110(6)
C26 0.0415(9) 0.0322(8) 0.0366(8) 0.0074(7) 0.0095(7) 0.0066(6)
C20 0.0443(9) 0.0292(7) 0.0518(9) 0.0226(7) -0.0142(7) 0.0022(6)
C49 0.0353(8) 0.0529(10) 0.0242(7) 0.0164(7) 0.0004(6) 0.0060(7)
C50 0.0358(8) 0.0540(10) 0.0364(8) 0.0276(7) 0.0027(6) 0.0148(7)
C37 0.0342(8) 0.0463(9) 0.0466(9) 0.0313(8) 0.0223(7) 0.0201(7)
C46 0.0448(9) 0.0346(8) 0.0563(10) 0.0206(8) 0.0116(8) 0.0246(7)
C45 0.0415(8) 0.0429(9) 0.0470(9) 0.0257(8) 0.0066(7) 0.0222(7)
C18 0.0616(11) 0.0252(7) 0.0420(9) 0.0147(7) -0.0153(8) -0.0039(7)
C23 0.0528(10) 0.0668(12) 0.0445(9) 0.0329(9) 0.0279(8) 0.0293(9)
C25 0.0594(11) 0.0368(9) 0.0365(9) 0.0004(7) 0.0029(8) 0.0162(8)
C24 0.0652(12) 0.0641(12) 0.0302(8) 0.0148(8) 0.0180(8) 0.0373(10)
C19 0.0539(10) 0.0365(9) 0.0670(12) 0.0277(9) -0.0315(9) -0.0074(8)

loop_
_atom_type_symbol
_atom_type_description
_atom_type_scat_dispersion_real
_atom_type_scat_dispersion_imag
_atom_type_scat_source
C C 0.0033 0.0016 'International Tables Vol C Tables 4.2.6.8 and 6.1.1.4'
H H 0.0000 0.0000 'International Tables Vol C Tables 4.2.6.8 and 6.1.1.4'
N N 0.0061 0.0033 'International Tables Vol C Tables 4.2.6.8 and 6.1.1.4'
O O 0.0106 0.0060 'International Tables Vol C Tables 4.2.6.8 and 6.1.1.4'

loop_
_geom_angle_atom_site_label_1
_geom_angle_atom_site_label_2
_geom_angle_atom_site_label_3
_geom_angle
_geom_angle_site_symmetry_1
_geom_angle_site_symmetry_3
_geom_angle_publ_flag
C6 N1 C5 117.37(10) . . ?
C6 N1 C10 119.51(10) . . ?
C10 N1 C5 116.43(10) . . ?
C34 C33 C40 111.57(10) . . ?
C34 C33 C43 110.73(10) . . ?
C3 C33 C34 113.56(10) . . ?
C3 C33 C40 110.98(10) . . ?
C3 C33 C43 108.42(10) . . ?
C40 C33 C43 100.82(10) . . ?
C3 C2 C1 121.06(11) . . ?
C3 C2 C32 120.07(11) . . ?
C32 C2 C1 118.84(11) . . ?
C9 C8 C15 107.22(10) . . ?
C9 C8 C21 110.77(10) . . ?
C7 C8 C15 108.55(10) . . ?
C7 C8 C9 108.79(10) . . ?
C7 C8 C21 109.08(10) . . ?
C21 C8 C15 112.34(10) . . ?
C35 C34 C33 122.37(11) . . ?
C35 C34 C39 118.69(12) . . ?
C39 C34 C33 118.91(11) . . ?
C2 C3 C33 123.13(11) . . ?
C4 C3 C33 118.26(11) . . ?
C4 C3 C2 118.51(11) . . ?
C34 C35 C1 121.61(11) . . ?
C34 C35 C36 120.03(13) . . ?
C36 C35 C1 118.36(12) . . ?
C16 C15 C8 122.58(12) . . ?
C16 C15 C20 117.41(12) . . ?
C20 C15 C8 120.02(12) . . ?
C10 C9 C8 119.85(11) . . ?
C14 C9 C8 121.78(11) . . ?
C14 C9 C10 118.24(12) . . ?
C3 C4 H4 119.6 . . ?
C5 C4 C3 120.72(11) . . ?
C5 C4 H4 119.6 . . ?
C7 C6 N1 119.83(11) . . ?
C7 C6 C30 119.82(12) . . ?
C30 C6 N1 120.31(12) . . ?
C6 C7 C8 119.57(11) . . ?
C27 C7 C8 121.47(12) . . ?
C27 C7 C6 118.47(12) . . ?
C41 C40 C33 110.68(11) . . ?
C51 C40 C33 128.31(12) . . ?
C51 C40 C41 120.99(12) . . ?
C4 C5 N1 119.32(11) . . ?
C4 C5 C31 120.98(12) . . ?
C31 C5 N1 119.67(11) . . ?
C42 C43 C33 110.80(11) . . ?
C44 C43 C33 127.86(11) . . ?
C44 C43 C42 121.26(12) . . ?
C9 C10 N1 119.71(11) . . ?
C9 C10 C11 119.67(12) . . ?
C11 C10 N1 120.62(12) . . ?
C9 C14 H14 119.0 . . ?
C13 C14 C9 122.06(13) . . ?
C13 C14 H14 119.0 . . ?
C5 C31 H31 120.6 . . ?
C32 C31 C5 118.71(12) . . ?
C32 C31 H31 120.6 . . ?
O1 C1 C2 120.88(12) . . ?
O1 C1 C35 121.55(12) . . ?
C2 C1 C35 117.56(11) . . ?
C22 C21 C8 123.37(12) . . ?
C22 C21 C26 117.71(13) . . ?
C26 C21 C8 118.83(12) . . ?
C43 C42 C41 108.75(11) . . ?
C47 C42 C43 119.52(13) . . ?
C47 C42 C41 131.68(13) . . ?
C40 C41 C42 108.91(11) . . ?
C48 C41 C40 120.12(13) . . ?
C48 C41 C42 130.96(13) . . ?
C6 C30 H30 120.0 . . ?
C29 C30 C6 120.04(13) . . ?
C29 C30 H30 120.0 . . ?
C2 C32 H32 119.5 . . ?
C31 C32 C2 120.99(12) . . ?
C31 C32 H32 119.5 . . ?
C34 C39 H39 119.7 . . ?
C38 C39 C34 120.66(13) . . ?
C38 C39 H39 119.7 . . ?
C15 C16 H16 119.4 . . ?
C15 C16 C17 121.26(14) . . ?
C17 C16 H16 119.4 . . ?
C10 C11 H11 119.7 . . ?
C12 C11 C10 120.51(13) . . ?
C12 C11 H11 119.7 . . ?
C35 C36 H36 119.8 . . ?
C37 C36 C35 120.47(13) . . ?
C37 C36 H36 119.8 . . ?
C40 C51 H51 120.6 . . ?
C40 C51 C50 118.71(14) . . ?
C50 C51 H51 120.6 . . ?
C7 C27 H27 119.2 . . ?
C28 C27 C7 121.70(13) . . ?
C28 C27 H27 119.2 . . ?
C43 C44 H44 120.7 . . ?
C43 C44 C45 118.53(13) . . ?
C45 C44 H44 120.7 . . ?
C30 C29 H29 119.7 . . ?
C28 C29 C30 120.52(13) . . ?
C28 C29 H29 119.7 . . ?
C21 C22 H22 119.6 . . ?
C21 C22 C23 120.82(15) . . ?
C23 C22 H22 119.6 . . ?
C41 C48 H48 120.7 . . ?
C49 C48 C41 118.70(14) . . ?
C49 C48 H48 120.7 . . ?
C39 C38 H38 119.8 . . ?
C39 C38 C37 120.34(13) . . ?
C37 C38 H38 119.8 . . ?
C42 C47 H47 120.5 . . ?
C46 C47 C42 118.99(14) . . ?
C46 C47 H47 120.5 . . ?
C14 C13 H13 120.4 . . ?
C12 C13 C14 119.13(13) . . ?
C12 C13 H13 120.4 . . ?
C11 C12 C13 120.37(13) . . ?
C11 C12 H12 119.8 . . ?
C13 C12 H12 119.8 . . ?
C27 C28 H28 120.4 . . ?
C29 C28 C27 119.17(13) . . ?
C29 C28 H28 120.4 . . ?
C16 C17 H17 119.8 . . ?
C18 C17 C16 120.48(14) . . ?
C18 C17 H17 119.8 . . ?
C21 C26 H26 119.4 . . ?
C25 C26 C21 121.13(15) . . ?
C25 C26 H26 119.4 . . ?
C15 C20 H20 119.3 . . ?
C19 C20 C15 121.33(15) . . ?
C19 C20 H20 119.3 . . ?
C48 C49 H49 119.4 . . ?
C48 C49 C50 121.11(13) . . ?
C50 C49 H49 119.4 . . ?
C51 C50 H50 119.8 . . ?
C49 C50 C51 120.34(14) . . ?
C49 C50 H50 119.8 . . ?
C36 C37 C38 119.81(13) . . ?
C36 C37 H37 120.1 . . ?
C38 C37 H37 120.1 . . ?
C47 C46 H46 119.4 . . ?
C45 C46 C47 121.11(14) . . ?
C45 C46 H46 119.4 . . ?
C44 C45 H45 119.7 . . ?
C46 C45 C44 120.57(14) . . ?
C46 C45 H45 119.7 . . ?
C17 C18 H18 120.5 . . ?
C17 C18 C19 118.99(14) . . ?
C19 C18 H18 120.5 . . ?
C22 C23 H23 119.7 . . ?
C24 C23 C22 120.61(16) . . ?
C24 C23 H23 119.7 . . ?
C26 C25 H25 119.8 . . ?
C24 C25 C26 120.43(16) . . ?
C24 C25 H25 119.8 . . ?
C23 C24 C25 119.29(15) . . ?
C23 C24 H24 120.4 . . ?
C25 C24 H24 120.4 . . ?
C20 C19 H19 119.7 . . ?
C18 C19 C20 120.54(15) . . ?
C18 C19 H19 119.7 . . ?

loop_
_geom_bond_atom_site_label_1
_geom_bond_atom_site_label_2
_geom_bond_distance
_geom_bond_site_symmetry_2
_geom_bond_publ_flag
O1 C1 1.2218(16) . ?
N1 C6 1.4101(16) . ?
N1 C5 1.4386(16) . ?
N1 C10 1.4104(16) . ?
C33 C34 1.5256(17) . ?
C33 C3 1.5213(17) . ?
C33 C40 1.5343(17) . ?
C33 C43 1.5377(17) . ?
C2 C3 1.3952(17) . ?
C2 C1 1.4790(18) . ?
C2 C32 1.3985(18) . ?
C8 C15 1.5526(17) . ?
C8 C9 1.5310(17) . ?
C8 C7 1.5305(18) . ?
C8 C21 1.5392(18) . ?
C34 C35 1.3939(18) . ?
C34 C39 1.3984(18) . ?
C3 C4 1.3938(17) . ?
C35 C1 1.4861(19) . ?
C35 C36 1.4048(18) . ?
C15 C16 1.3865(19) . ?
C15 C20 1.392(2) . ?
C9 C10 1.4000(18) . ?
C9 C14 1.3911(19) . ?
C4 H4 0.9300 . ?
C4 C5 1.3814(17) . ?
C6 C7 1.3962(18) . ?
C6 C30 1.4005(18) . ?
C7 C27 1.3905(19) . ?
C40 C41 1.3976(18) . ?
C40 C51 1.3767(19) . ?
C5 C31 1.3875(18) . ?
C43 C42 1.3951(18) . ?
C43 C44 1.3810(19) . ?
C10 C11 1.4001(18) . ?
C14 H14 0.9300 . ?
C14 C13 1.383(2) . ?
C31 H31 0.9300 . ?
C31 C32 1.3794(19) . ?
C21 C22 1.383(2) . ?
C21 C26 1.393(2) . ?
C42 C41 1.4653(19) . ?
C42 C47 1.3942(19) . ?
C41 C48 1.3919(19) . ?
C30 H30 0.9300 . ?
C30 C29 1.383(2) . ?
C32 H32 0.9300 . ?
C39 H39 0.9300 . ?
C39 C38 1.3821(19) . ?
C16 H16 0.9300 . ?
C16 C17 1.391(2) . ?
C11 H11 0.9300 . ?
C11 C12 1.379(2) . ?
C36 H36 0.9300 . ?
C36 C37 1.370(2) . ?
C51 H51 0.9300 . ?
C51 C50 1.393(2) . ?
C27 H27 0.9300 . ?
C27 C28 1.385(2) . ?
C44 H44 0.9300 . ?
C44 C45 1.392(2) . ?
C29 H29 0.9300 . ?
C29 C28 1.379(2) . ?
C22 H22 0.9300 . ?
C22 C23 1.395(2) . ?
C48 H48 0.9300 . ?
C48 C49 1.380(2) . ?
C38 H38 0.9300 . ?
C38 C37 1.389(2) . ?
C47 H47 0.9300 . ?
C47 C46 1.382(2) . ?
C13 H13 0.9300 . ?
C13 C12 1.381(2) . ?
C12 H12 0.9300 . ?
C28 H28 0.9300 . ?
C17 H17 0.9300 . ?
C17 C18 1.375(2) . ?
C26 H26 0.9300 . ?
C26 C25 1.381(2) . ?
C20 H20 0.9300 . ?
C20 C19 1.383(2) . ?
C49 H49 0.9300 . ?
C49 C50 1.389(2) . ?
C50 H50 0.9300 . ?
C37 H37 0.9300 . ?
C46 H46 0.9300 . ?
C46 C45 1.377(2) . ?
C45 H45 0.9300 . ?
C18 H18 0.9300 . ?
C18 C19 1.380(2) . ?
C23 H23 0.9300 . ?
C23 C24 1.366(3) . ?
C25 H25 0.9300 . ?
C25 C24 1.378(3) . ?
C24 H24 0.9300 . ?
C19 H19 0.9300 . ?

loop_
_geom_torsion_atom_site_label_1
_geom_torsion_atom_site_label_2
_geom_torsion_atom_site_label_3
_geom_torsion_atom_site_label_4
_geom_torsion
_geom_torsion_site_symmetry_1
_geom_torsion_site_symmetry_2
_geom_torsion_site_symmetry_3
_geom_torsion_site_symmetry_4
_geom_torsion_publ_flag
N1 C6 C7 C8 -11.30(17) . . . . ?
N1 C6 C7 C27 176.57(12) . . . . ?
N1 C6 C30 C29 -179.18(12) . . . . ?
N1 C5 C31 C32 -176.86(11) . . . . ?
N1 C10 C11 C12 179.10(12) . . . . ?
C33 C34 C35 C1 1.26(18) . . . . ?
C33 C34 C35 C36 -178.58(11) . . . . ?
C33 C34 C39 C38 178.75(12) . . . . ?
C33 C3 C4 C5 -177.32(11) . . . . ?
C33 C40 C41 C42 -1.75(14) . . . . ?
C33 C40 C41 C48 179.22(12) . . . . ?
C33 C40 C51 C50 -179.99(13) . . . . ?
C33 C43 C42 C41 -1.67(14) . . . . ?
C33 C43 C42 C47 176.00(12) . . . . ?
C33 C43 C44 C45 -176.53(13) . . . . ?
C2 C3 C4 C5 -0.72(18) . . . . ?
C8 C15 C16 C17 -179.74(13) . . . . ?
C8 C15 C20 C19 179.38(16) . . . . ?
C8 C9 C10 N1 6.13(17) . . . . ?
C8 C9 C10 C11 -173.93(12) . . . . ?
C8 C9 C14 C13 174.05(12) . . . . ?
C8 C7 C27 C28 -168.38(13) . . . . ?
C8 C21 C22 C23 -177.35(14) . . . . ?
C8 C21 C26 C25 177.82(15) . . . . ?
C34 C33 C3 C2 6.63(16) . . . . ?
C34 C33 C3 C4 -176.93(10) . . . . ?
C34 C33 C40 C41 -116.86(12) . . . . ?
C34 C33 C40 C51 64.45(16) . . . . ?
C34 C33 C43 C42 118.81(11) . . . . ?
C34 C33 C43 C44 -64.55(16) . . . . ?
C34 C35 C1 O1 -172.96(13) . . . . ?
C34 C35 C1 C2 6.05(18) . . . . ?
C34 C35 C36 C37 0.2(2) . . . . ?
C34 C39 C38 C37 -0.4(2) . . . . ?
C3 C33 C34 C35 -7.36(16) . . . . ?
C3 C33 C34 C39 174.63(11) . . . . ?
C3 C33 C40 C41 115.42(11) . . . . ?
C3 C33 C40 C51 -63.27(17) . . . . ?
C3 C33 C43 C42 -115.99(11) . . . . ?
C3 C33 C43 C44 60.65(16) . . . . ?
C3 C2 C1 O1 172.23(13) . . . . ?
C3 C2 C1 C35 -6.78(18) . . . . ?
C3 C2 C32 C31 -0.90(19) . . . . ?
C3 C4 C5 N1 177.45(11) . . . . ?
C3 C4 C5 C31 -0.65(19) . . . . ?
C35 C34 C39 C38 0.66(19) . . . . ?
C35 C36 C37 C38 0.2(2) . . . . ?
C15 C8 C9 C10 85.10(14) . . . . ?
C15 C8 C9 C14 -90.50(14) . . . . ?
C15 C8 C7 C6 -81.65(14) . . . . ?
C15 C8 C7 C27 90.24(14) . . . . ?
C15 C8 C21 C22 -10.62(18) . . . . ?
C15 C8 C21 C26 172.78(13) . . . . ?
C15 C16 C17 C18 0.2(2) . . . . ?
C15 C20 C19 C18 0.5(3) . . . . ?
C9 C8 C15 C16 -124.39(13) . . . . ?
C9 C8 C15 C20 55.93(16) . . . . ?
C9 C8 C7 C6 34.72(15) . . . . ?
C9 C8 C7 C27 -153.40(12) . . . . ?
C9 C8 C21 C22 -130.50(14) . . . . ?
C9 C8 C21 C26 52.90(17) . . . . ?
C9 C10 C11 C12 -0.8(2) . . . . ?
C9 C14 C13 C12 0.4(2) . . . . ?
C4 C5 C31 C32 1.24(19) . . . . ?
C6 N1 C5 C4 67.15(15) . . . . ?
C6 N1 C5 C31 -114.72(13) . . . . ?
C6 N1 C10 C9 21.46(17) . . . . ?
C6 N1 C10 C11 -158.48(12) . . . . ?
C6 C7 C27 C28 3.6(2) . . . . ?
C6 C30 C29 C28 1.8(2) . . . . ?
C7 C8 C15 C16 -7.02(16) . . . . ?
C7 C8 C15 C20 173.30(13) . . . . ?
C7 C8 C9 C10 -32.11(15) . . . . ?
C7 C8 C9 C14 152.29(12) . . . . ?
C7 C8 C21 C22 109.78(15) . . . . ?
C7 C8 C21 C26 -66.82(16) . . . . ?
C7 C6 C30 C29 2.99(19) . . . . ?
C7 C27 C28 C29 1.1(2) . . . . ?
C40 C33 C34 C35 -133.68(12) . . . . ?
C40 C33 C34 C39 48.31(15) . . . . ?
C40 C33 C3 C2 133.27(12) . . . . ?
C40 C33 C3 C4 -50.30(15) . . . . ?
C40 C33 C43 C42 0.61(13) . . . . ?
C40 C33 C43 C44 177.25(13) . . . . ?
C40 C41 C48 C49 1.1(2) . . . . ?
C40 C51 C50 C49 -0.1(2) . . . . ?
C5 N1 C6 C7 -169.13(11) . . . . ?
C5 N1 C6 C30 13.04(17) . . . . ?
C5 N1 C10 C9 172.05(11) . . . . ?
C5 N1 C10 C11 -7.90(17) . . . . ?
C5 C31 C32 C2 -0.46(19) . . . . ?
C43 C33 C34 C35 114.89(13) . . . . ?
C43 C33 C34 C39 -63.12(14) . . . . ?
C43 C33 C3 C2 -116.88(12) . . . . ?
C43 C33 C3 C4 59.55(14) . . . . ?
C43 C33 C40 C41 0.73(13) . . . . ?
C43 C33 C40 C51 -177.97(13) . . . . ?
C43 C42 C41 C40 2.14(15) . . . . ?
C43 C42 C41 C48 -178.98(14) . . . . ?
C43 C42 C47 C46 1.3(2) . . . . ?
C43 C44 C45 C46 0.9(2) . . . . ?
C10 N1 C6 C7 -18.81(17) . . . . ?
C10 N1 C6 C30 163.35(11) . . . . ?
C10 N1 C5 C4 -84.08(14) . . . . ?
C10 N1 C5 C31 94.05(14) . . . . ?
C10 C9 C14 C13 -1.62(19) . . . . ?
C10 C11 C12 C13 -0.4(2) . . . . ?
C14 C9 C10 N1 -178.12(11) . . . . ?
C14 C9 C10 C11 1.83(18) . . . . ?
C14 C13 C12 C11 0.7(2) . . . . ?
C1 C2 C3 C33 0.24(18) . . . . ?
C1 C2 C3 C4 -176.18(11) . . . . ?
C1 C2 C32 C31 176.81(12) . . . . ?
C1 C35 C36 C37 -179.68(13) . . . . ?
C21 C8 C15 C16 113.68(14) . . . . ?
C21 C8 C15 C20 -66.00(16) . . . . ?
C21 C8 C9 C10 -152.00(11) . . . . ?
C21 C8 C9 C14 32.40(16) . . . . ?
C21 C8 C7 C6 155.65(11) . . . . ?
C21 C8 C7 C27 -32.46(16) . . . . ?
C21 C22 C23 C24 -0.2(3) . . . . ?
C21 C26 C25 C24 -0.4(3) . . . . ?
C42 C43 C44 C45 -0.2(2) . . . . ?
C42 C41 C48 C49 -177.65(14) . . . . ?
C42 C47 C46 C45 -0.6(2) . . . . ?
C41 C40 C51 C50 1.4(2) . . . . ?
C41 C42 C47 C46 178.34(14) . . . . ?
C41 C48 C49 C50 0.2(2) . . . . ?
C30 C6 C7 C8 166.54(11) . . . . ?
C30 C6 C7 C27 -5.59(18) . . . . ?
C30 C29 C28 C27 -3.8(2) . . . . ?
C32 C2 C3 C33 177.90(11) . . . . ?
C32 C2 C3 C4 1.48(18) . . . . ?
C32 C2 C1 O1 -5.45(19) . . . . ?
C32 C2 C1 C35 175.53(11) . . . . ?
C39 C34 C35 C1 179.27(12) . . . . ?
C39 C34 C35 C36 -0.57(18) . . . . ?
C39 C38 C37 C36 -0.1(2) . . . . ?
C16 C15 C20 C19 -0.3(2) . . . . ?
C16 C17 C18 C19 0.0(3) . . . . ?
C36 C35 C1 O1 6.9(2) . . . . ?
C36 C35 C1 C2 -174.11(11) . . . . ?
C51 C40 C41 C42 177.05(12) . . . . ?
C51 C40 C41 C48 -2.0(2) . . . . ?
C44 C43 C42 C41 -178.56(12) . . . . ?
C44 C43 C42 C47 -0.9(2) . . . . ?
C22 C21 C26 C25 1.0(2) . . . . ?
C22 C23 C24 C25 0.8(3) . . . . ?
C48 C49 C50 C51 -0.7(2) . . . . ?
C47 C42 C41 C40 -175.15(14) . . . . ?
C47 C42 C41 C48 3.7(2) . . . . ?
C47 C46 C45 C44 -0.5(2) . . . . ?
C17 C18 C19 C20 -0.4(3) . . . . ?
C26 C21 C22 C23 -0.7(2) . . . . ?
C26 C25 C24 C23 -0.5(3) . . . . ?
C20 C15 C16 C17 -0.1(2) . . . . ?
